data_2105057
loop_
_publ_author_name
'Mol\<canov, Kre\<simir'
'Koji\'c-Prodi\'c, Biserka'

_publ_section_title
;
 Face-to-face stacking of quinoid rings of alkali salts of bromanilic acid
;
_journal_coeditor_code GP5046
_journal_issue 1
_journal_name_full 'Acta Crystallographica Section B'
_journal_page_first 57
_journal_page_last 65
_journal_paper_doi 10.1107/S0108768111051159
_journal_volume 68
_journal_year 2012
_chemical_formula_moiety 'C6 H5 Br2 Cs O6, H2 O'
_chemical_formula_sum 'C6 H7 Br2 Cs O7'
_chemical_formula_weight 483.83
_space_group_IT_number 86
_symmetry_cell_setting tetragonal
_symmetry_space_group_name_Hall '-P 4bc'
_symmetry_space_group_name_H-M 'P 42/n :2'
_cell_angle_alpha 90
_cell_angle_beta 90
_cell_angle_gamma 90
_cell_formula_units_Z 8
_cell_length_a 18.94420(10)
_cell_length_b 18.94420(10)
_cell_length_c 6.67300(10)
_cell_measurement_reflns_used 4266
_cell_measurement_temperature 293(2)
_cell_measurement_theta_max 76.1064
_cell_measurement_theta_min 2.3284
_cell_volume 2394.82(4)
_computing_cell_refinement
;
        CrysAlis RED, Oxford Diffraction Ltd.,
        Version 1.171.32.29 (release 10-06-2008 CrysAlis171 .NET)
        (compiled Jun 10 2008,16:49:55)
;
_computing_data_collection
;
        CrysAlis CCD, Oxford Diffraction Ltd.,
        Version 1.171.32.29 (release 10-06-2008 CrysAlis171 .NET)
        (compiled Jun 10 2008,16:49:55)
;
_computing_data_reduction
;
        CrysAlis RED, Oxford Diffraction Ltd.,
        Version 1.171.32.29 (release 10-06-2008 CrysAlis171 .NET)
        (compiled Jun 10 2008,16:49:55)
;
_computing_molecular_graphics 'Ortep-3 for Windows (Farrugia, 1997)'
_computing_publication_material 'WinGX publication routines (Farrugia, 1999)'
_computing_structure_refinement 'SHELXL-97 (Sheldrick, 1997)'
_computing_structure_solution 'SIR92 (Giacovazzo et al, 1993)'
_diffrn_ambient_temperature 293(2)
_diffrn_detector_area_resol_mean 10.4323
_diffrn_measured_fraction_theta_full 0.966
_diffrn_measured_fraction_theta_max 0.967
_diffrn_measurement_device_type 'Oxford Xcalibur Nova'
_diffrn_measurement_method
;
CCD detector, \w scans
;
_diffrn_radiation_monochromator graphite
_diffrn_radiation_source 'Enhance (Cu) X-ray Source'
_diffrn_radiation_type CuK\a
_diffrn_radiation_wavelength 1.54179
_diffrn_reflns_av_R_equivalents 0.028
_diffrn_reflns_limit_h_max 22
_diffrn_reflns_limit_h_min -19
_diffrn_reflns_limit_k_max 23
_diffrn_reflns_limit_k_min -22
_diffrn_reflns_limit_l_max 7
_diffrn_reflns_limit_l_min -7
_diffrn_reflns_number 6509
_diffrn_reflns_theta_full 76.31
_diffrn_reflns_theta_max 76.31
_diffrn_reflns_theta_min 3.3
_exptl_absorpt_coefficient_mu 32.160
_exptl_absorpt_correction_T_max 1
_exptl_absorpt_correction_T_min 0.20692
_exptl_absorpt_correction_type multi-scan
_exptl_crystal_colour 'dark red'
_exptl_crystal_density_diffrn 2.684
_exptl_crystal_density_method 'not measured'
_exptl_crystal_description prism
_exptl_crystal_F_000 2688
_exptl_crystal_size_max 0.15
_exptl_crystal_size_mid 0.06
_exptl_crystal_size_min 0.03
_refine_diff_density_max 1.419
_refine_diff_density_min -0.94
_refine_ls_extinction_method none
_refine_ls_goodness_of_fit_ref 1.153
_refine_ls_hydrogen_treatment mixed
_refine_ls_matrix_type full
_refine_ls_number_parameters 161
_refine_ls_number_reflns 2425
_refine_ls_number_restraints 19
_refine_ls_restrained_S_all 1.374
_refine_ls_R_factor_gt 0.0464
_refine_ls_shift/su_max 0.001
_refine_ls_structure_factor_coef Fsqd
_refine_ls_weighting_details 'calc w=1/[\s^2^(Fo^2^)+(0.0816P)^2^+4.2315P] where P=(Fo^2^+2Fc^2^)/3'
_refine_ls_weighting_scheme calc
_refine_ls_wR_factor_ref 0.139
_reflns_number_gt 2129
_reflns_number_total 2425
_reflns_threshold_expression >2sigma(I)
_cod_data_source_file gp5046.cif
_cod_data_source_block CsHBAx3H2O
_cod_original_sg_symbol_H-M 'P 42/n'
_cod_database_code 2105057
_cod_database_fobs_code 2105057

loop_
_symmetry_equiv_pos_as_xyz
'x, y, z'
'-x+1/2, -y+1/2, z'
'-y, x+1/2, z+1/2'
'y+1/2, -x, z+1/2'
'-x, -y, -z'
'x-1/2, y-1/2, -z'
'y, -x-1/2, -z-1/2'
'-y-1/2, x, -z-1/2'

loop_
_atom_site_type_symbol
_atom_site_label
_atom_site_fract_x
_atom_site_fract_y
_atom_site_fract_z
_atom_site_U_iso_or_equiv
_atom_site_adp_type
_atom_site_calc_flag
_atom_site_refinement_flags
_atom_site_occupancy
Cs Cs1 0.65188(3) 0.50018(2) 1.23457(8) 0.0499(2) Uani d D 1
Br Br1 0.82631(5) 0.40696(4) 0.99677(14) 0.0563(3) Uani d . 1
Br Br2 0.59297(4) 0.67379(5) 1.50255(14) 0.0564(3) Uani d . 1
O O1 0.6693(3) 0.3654(3) 0.9923(8) 0.0491(13) Uani d . 1
O O2 0.6044(3) 0.2429(3) 0.9996(8) 0.0515(14) Uani d D 1
H H2 0.5676 0.2858 0.9971 0.1 Uiso d PD 0.5
O O3 0.6343(3) 0.8311(3) 1.5052(8) 0.0471(13) Uani d . 1
O O4 0.7409(3) 0.6067(3) 1.5049(8) 0.0487(13) Uani d . 1
H H4 0.7814 0.5913 1.5057 0.073 Uiso calc PR 0.5
O O5 0.5016(3) 0.3544(3) 0.9989(8) 0.0498(14) Uani d D 1
H H5A 0.492(6) 0.4032(17) 1.006(19) 0.11(5) Uiso d D 1
H H5B 0.458(3) 0.332(5) 0.972(17) 0.08(4) Uiso d D 1
O O6 0.6533(3) 0.5000(3) 1.7414(9) 0.0522(17) Uani d D 1
H H6A 0.687(6) 0.537(6) 1.738(4) 0.22(11) Uiso d D 1
H H6B 0.680(6) 0.458(4) 1.738(4) 0.09(4) Uiso d D 1
O O7 0.4898(9) 0.5023(10) 1.266(3) 0.194(8) Uani d DU 1
H H7A 0.447 0.4957 1.2007 0.3 Uiso d D 1
H H7B 0.4923 0.4663 1.3648 0.3 Uiso d D 1
C C1 0.7091(4) 0.3137(4) 0.9937(10) 0.0398(15) Uani d . 1
C C2 0.6738(4) 0.2422(4) 0.9963(10) 0.0406(15) Uani d . 1
C C3 0.7844(4) 0.3178(4) 0.9961(10) 0.0381(15) Uani d . 1
C C4 0.6855(4) 0.7908(4) 1.5047(9) 0.0378(15) Uani d . 1
C C6 0.6822(3) 0.7161(4) 1.5046(10) 0.0381(14) Uani d . 1
C C5 0.7424(4) 0.6739(4) 1.5059(10) 0.0403(15) Uani d . 1

loop_
_atom_site_aniso_label
_atom_site_aniso_U_11
_atom_site_aniso_U_22
_atom_site_aniso_U_33
_atom_site_aniso_U_12
_atom_site_aniso_U_13
_atom_site_aniso_U_23
Cs1 0.0656(4) 0.0320(3) 0.0520(4) 0.00045(17) 0.0016(2) 0.00063(17)
Br1 0.0620(5) 0.0382(4) 0.0688(7) -0.0042(3) 0.0067(4) -0.0013(3)
Br2 0.0370(4) 0.0627(5) 0.0695(7) -0.0052(3) -0.0034(3) -0.0067(4)
O1 0.051(3) 0.035(2) 0.062(4) 0.010(2) -0.006(2) -0.006(2)
O2 0.046(3) 0.048(3) 0.061(4) 0.005(2) -0.006(2) -0.005(2)
O3 0.030(2) 0.046(3) 0.065(4) 0.008(2) -0.007(2) -0.003(2)
O4 0.046(3) 0.041(3) 0.060(4) 0.004(2) -0.002(2) -0.006(2)
O5 0.034(2) 0.070(4) 0.045(3) -0.005(2) -0.004(2) 0.007(2)
O6 0.064(4) 0.033(3) 0.059(4) 0.001(2) 0.002(2) 0.000(2)
O7 0.194(8) 0.195(8) 0.194(8) 0.0000(12) 0.0004(12) 0.0005(12)
C1 0.051(4) 0.035(3) 0.034(4) 0.007(3) -0.001(3) -0.004(2)
C2 0.052(4) 0.035(3) 0.035(4) 0.010(3) -0.005(3) -0.003(3)
C3 0.047(4) 0.030(3) 0.038(4) 0.004(3) 0.004(3) 0.000(2)
C4 0.031(3) 0.049(4) 0.034(4) 0.005(3) -0.003(2) 0.000(3)
C6 0.029(3) 0.044(3) 0.042(4) 0.002(3) -0.002(2) -0.001(3)
C5 0.036(3) 0.049(4) 0.036(4) 0.006(3) -0.001(2) -0.004(3)

loop_
_atom_type_symbol
_atom_type_description
_atom_type_scat_dispersion_real
_atom_type_scat_dispersion_imag
_atom_type_scat_source
C C 0.0181 0.0091 'International Tables Vol C Tables 4.2.6.8 and 6.1.1.4'
Br Br -0.6763 1.2805 'International Tables Vol C Tables 4.2.6.8 and 6.1.1.4'
Cs Cs -0.7457 7.9052 'International Tables Vol C Tables 4.2.6.8 and 6.1.1.4'
O O 0.0492 0.0322 'International Tables Vol C Tables 4.2.6.8 and 6.1.1.4'
V V 0.0687 2.1097 'International Tables Vol C Tables 4.2.6.8 and 6.1.1.4'
H H 0 0 'International Tables Vol C Tables 4.2.6.8 and 6.1.1.4'

loop_
_geom_angle_atom_site_label_1
_geom_angle_atom_site_label_2
_geom_angle_atom_site_label_3
_geom_angle_site_symmetry_1
_geom_angle_site_symmetry_3
_geom_angle
Cs1 Br1 Cs1 4_564 . 170.66(3)
Cs1 Br2 Cs1 . 7_578 129.04(2)
Cs1 O2 H2 3_644 . 89.8(3)
Cs1 O6 Cs1 1_556 . 179.1(2)
Cs1 O6 H6B 1_556 . 91.5(16)
Cs1 O6 H6B . . 89.1(16)
Cs1 O6 H6A 1_556 . 91.5(17)
Cs1 O6 H6A . . 89.0(16)
Cs1 O7 H7B . . 89.3(10)
Cs1 O7 H7A . . 147.0(16)
Br1 Cs1 Br1 3_645 . 92.33(2)
Br1 Cs1 Br2 3_645 . 115.14(2)
Br1 Cs1 Br2 3_645 8_758 140.72(2)
Br1 Cs1 H7B 3_645 . 55.897(14)
Br1 Cs1 H7B . . 141.580(18)
Br2 Cs1 Br1 . . 140.89(2)
Br2 Cs1 Br1 8_758 . 51.362(18)
Br2 Cs1 Br2 . 8_758 92.65(3)
Br2 Cs1 H7B . . 77.028(16)
Br2 Cs1 H7B 8_758 . 163.262(19)
O1 Cs1 Br1 . 3_645 63.86(11)
O1 Cs1 Br1 . . 48.70(11)
O1 Cs1 Br2 . . 168.98(11)
O1 Cs1 Br2 . 8_758 93.90(12)
O1 Cs1 O2 . 4_565 73.29(15)
O1 Cs1 O6 . 1_554 57.76(14)
O1 Cs1 O6 . . 122.02(14)
O1 Cs1 O7 . . 98.9(4)
O1 C1 C3 . . 124.5(7)
O1 C1 C2 . . 116.2(7)
O1 Cs1 H7B . . 94.48(11)
O2 Cs1 Br1 4_565 3_645 51.36(9)
O2 Cs1 Br1 4_565 . 60.25(10)
O2 Cs1 Br2 4_565 . 115.26(10)
O2 Cs1 Br2 4_565 8_758 92.60(10)
O2 Cs1 O6 4_565 1_554 123.60(14)
O2 Cs1 O6 4_565 . 55.71(14)
O2 C2 C1 . . 115.6(6)
O2 C2 C3 . 2_655 125.5(7)
O2 Cs1 H7B 4_565 . 103.68(10)
O3 Cs1 Br1 8_758 3_645 168.72(10)
O3 Cs1 Br1 8_758 . 94.12(11)
O3 Cs1 Br2 8_758 . 64.18(11)
O3 Cs1 Br2 8_758 8_758 48.90(11)
O3 Cs1 O1 8_758 . 114.42(15)
O3 Cs1 O2 8_758 4_565 139.82(14)
O3 Cs1 O6 8_758 1_554 58.01(14)
O3 Cs1 O6 8_758 . 121.97(14)
O3 Cs1 O7 8_758 . 97.5(3)
O3 Cs1 H7B 8_758 . 114.36(11)
O3 C4 C6 . . 125.7(7)
O3 C4 C5 . 2_665 115.8(7)
O4 C5 C4 . 2_665 117.3(6)
O4 C5 C6 . . 123.7(7)
O6 Cs1 Br1 1_554 3_645 116.82(10)
O6 Cs1 Br1 . 3_645 63.39(9)
O6 Cs1 Br1 1_554 . 66.60(11)
O6 Cs1 Br1 . . 112.52(11)
O6 Cs1 Br2 1_554 . 117.44(9)
O6 Cs1 Br2 . . 62.95(9)
O6 Cs1 Br2 1_554 8_758 66.68(11)
O6 Cs1 Br2 . 8_758 112.54(11)
O6 Cs1 O6 1_554 . 179.1(2)
O6 Cs1 H7B 1_554 . 106.17(11)
O6 Cs1 H7B . . 74.73(11)
O7 Cs1 Br1 . 3_645 72.2(3)
O7 Cs1 Br1 . . 147.4(4)
O7 Cs1 Br2 . . 70.9(4)
O7 Cs1 Br2 . 8_758 146.3(3)
O7 Cs1 O2 . 4_565 120.9(3)
O7 Cs1 O6 . 1_554 94.3(4)
O7 Cs1 O6 . . 86.6(4)
O7 Cs1 H7B . . 17.2(3)
C1 O1 Cs1 . . 136.7(5)
C1 C3 Br1 . . 118.3(5)
C2 O2 Cs1 . 3_644 127.6(4)
C2 O2 H2 . . 131.3(6)
C2 C3 Br1 2_655 . 120.0(6)
C2 C3 C1 2_655 . 121.7(6)
C3 Br1 Cs1 . 4_564 95.7(2)
C3 Br1 Cs1 . . 92.8(2)
C3 C1 C2 . . 119.3(6)
C3 C2 C1 2_655 . 119.0(7)
C4 O3 Cs1 . 7_578 136.6(5)
C4 C6 Br2 . . 117.9(5)
C5 C6 C4 . . 122.5(6)
C5 C6 Br2 . . 119.7(6)
C5 O4 H4 . . 109.5
C6 Br2 Cs1 . . 96.1(2)
C6 Br2 Cs1 . 7_578 92.6(2)
C6 C4 C5 . 2_665 118.6(6)
C6 C5 C4 . 2_665 119.0(7)
H5A O5 H5B . . 107(5)
H6B O6 H6A . . 105(5)
H7B O7 H7A . . 105.8(16)

loop_
_geom_bond_atom_site_label_1
_geom_bond_atom_site_label_2
_geom_bond_site_symmetry_2
_geom_bond_distance
Cs1 Br1 3_645 3.8926(10)
Cs1 O2 4_565 3.167(6)
Cs1 O3 8_758 3.021(5)
Cs1 O6 1_554 3.291(6)
Cs1 O7 . 3.077(17)
Cs1 H7B . 3.2100(5)
Br1 Cs1 4_564 3.8926(10)
Br2 Cs1 . 3.9064(11)
Br2 C6 . 1.871(7)
O1 Cs1 . 3.039(5)
O1 C1 . 1.236(9)
O2 Cs1 3_644 3.167(6)
O2 C2 . 1.315(10)
O2 H2 . 1.071(5)
O3 Cs1 7_578 3.021(5)
O4 C5 . 1.275(10)
O4 H4 . 0.82
O5 H5A . 0.94(2)
O5 H5B . 0.94(2)
O6 Cs1 1_556 3.291(6)
O6 Cs1 . 3.382(6)
O6 H6B . 0.95(2)
O6 H6A . 0.95(2)
O7 H7B . 0.952(16)
O7 H7A . 0.928(15)
C1 C2 . 1.511(11)
C2 C3 2_655 1.385(10)
C3 Br1 . 1.866(7)
C3 C1 . 1.429(11)
C3 C2 2_655 1.385(10)
C4 O3 . 1.233(9)
C4 C5 2_665 1.520(10)
C4 C6 . 1.418(11)
C5 C4 2_665 1.520(10)
C6 C5 . 1.392(10)

loop_
_geom_torsion_atom_site_label_1
_geom_torsion_atom_site_label_2
_geom_torsion_atom_site_label_3
_geom_torsion_atom_site_label_4
_geom_torsion_site_symmetry_1
_geom_torsion_site_symmetry_2
_geom_torsion_site_symmetry_3
_geom_torsion_site_symmetry_4
_geom_torsion
_geom_torsion_publ_flag
Cs1 Br2 Cs1 Br1 7_578 . . 3_645 -132.11(3) ?
Cs1 Br2 Cs1 Br1 7_578 . . . 97.47(4) ?
Cs1 Br2 Cs1 Br2 7_578 . . 8_758 76.52(3) ?
Cs1 Br2 Cs1 O1 7_578 . . . -49.9(6) ?
Cs1 Br2 Cs1 O2 7_578 . . 4_565 170.65(11) ?
Cs1 Br2 Cs1 O3 7_578 . . 8_758 35.41(12) ?
Cs1 Br2 Cs1 O6 7_578 . . 1_554 11.52(13) ?
Cs1 Br2 Cs1 O6 7_578 . . . -169.45(13) ?
Cs1 Br2 Cs1 O7 7_578 . . . -73.4(3) ?
Cs1 Br2 C6 C4 . . . . 152.5(5) ?
Cs1 Br2 C6 C4 7_578 . . . 22.7(5) ?
Cs1 Br2 C6 C5 . . . . -27.5(6) ?
Cs1 Br2 C6 C5 7_578 . . . -157.3(5) ?
Cs1 O1 C1 C2 . . . . 127.9(6) ?
Cs1 O1 C1 C3 . . . . -51.1(11) ?
Cs1 O2 C2 C1 3_644 . . . 133.9(5) ?
Cs1 O2 C2 C3 3_644 . . 2_655 -46.5(9) ?
Cs1 O6 Cs1 Br1 1_556 . . 3_645 -77(11) ?
Cs1 O6 Cs1 Br1 1_556 . . . -158(11) ?
Cs1 O6 Cs1 Br2 1_556 . . . 65(11) ?
Cs1 O6 Cs1 Br2 1_556 . . 8_758 146(11) ?
Cs1 O6 Cs1 O1 1_556 . . . -103(11) ?
Cs1 O6 Cs1 O2 1_556 . . 4_565 -137(11) ?
Cs1 O6 Cs1 O3 1_556 . . 8_758 92(11) ?
Cs1 O6 Cs1 O6 1_556 . . 1_554 180.00(19) ?
Cs1 O6 Cs1 O7 1_556 . . . -5(11) ?
Br1 Cs1 Br1 Cs1 3_645 . . 4_564 -177.54(17) ?
Br1 Cs1 Br1 C3 3_645 . . . 27.1(2) ?
Br1 C3 C1 O1 . . . . -0.1(10) ?
Br1 C3 C1 C2 . . . . -179.1(5) ?
Br2 Cs1 Br1 Cs1 . . . 4_564 -41.1(2) ?
Br2 Cs1 Br1 Cs1 8_758 . . 4_564 -13.94(18) ?
Br2 Cs1 Br1 C3 . . . . 163.5(2) ?
Br2 Cs1 Br1 C3 8_758 . . . -169.3(2) ?
Br2 C6 C5 O4 . . . . 0.4(10) ?
Br2 C6 C5 C4 . . . 2_665 179.2(5) ?
O1 Cs1 Br1 Cs1 . . . 4_564 131.0(2) ?
O1 Cs1 Br1 C3 . . . . -24.4(3) ?
O1 C1 C2 O2 . . . . -0.9(9) ?
O1 C1 C2 C3 . . . 2_655 179.4(6) ?
O2 Cs1 Br1 Cs1 4_565 . . 4_564 -135.5(2) ?
O2 Cs1 Br1 C3 4_565 . . . 69.1(2) ?
O3 Cs1 Br1 Cs1 8_758 . . 4_564 11.7(2) ?
O3 Cs1 Br1 C3 8_758 . . . -143.6(2) ?
O3 C4 C6 Br2 . . . . 0.6(9) ?
O3 C4 C6 C5 . . . . -179.4(7) ?
O6 Cs1 Br1 Cs1 1_554 . . 4_564 64.1(2) ?
O6 Cs1 Br1 Cs1 . . . 4_564 -115.5(2) ?
O6 Cs1 Br1 C3 1_554 . . . -91.2(2) ?
O6 Cs1 Br1 C3 . . . . 89.2(2) ?
O7 Cs1 Br1 Cs1 . . . 4_564 122.6(6) ?
O7 Cs1 Br1 C3 . . . . -32.7(6) ?
C1 O1 Cs1 Br1 . . . . 46.3(7) ?
C1 O1 Cs1 Br1 . . . 3_645 -73.1(7) ?
C1 O1 Cs1 Br2 . . . . -160.6(6) ?
C1 O1 Cs1 Br2 . . . 8_758 73.1(7) ?
C1 O1 Cs1 O2 . . . 4_565 -18.5(7) ?
C1 O1 Cs1 O3 . . . 8_758 119.2(7) ?
C1 O1 Cs1 O6 . . . 1_554 132.3(8) ?
C1 O1 Cs1 O6 . . . . -46.7(8) ?
C1 O1 Cs1 O7 . . . . -138.2(8) ?
C1 C3 Br1 Cs1 . . . 4_564 -152.5(5) ?
C1 C3 Br1 Cs1 . . . . 23.6(5) ?
C2 C3 Br1 Cs1 2_655 . . 4_564 27.0(6) ?
C2 C3 Br1 Cs1 2_655 . . . -156.9(5) ?
C2 C3 C1 O1 2_655 . . . -179.6(6) ?
C2 C3 C1 C2 2_655 . . . 1.4(9) ?
C3 C1 C2 O2 . . . . 178.2(6) ?
C3 C1 C2 C3 . . . 2_655 -1.5(8) ?
C4 C6 C5 O4 . . . . -179.6(6) ?
C4 C6 C5 C4 . . . 2_665 -0.8(9) ?
C5 C4 O3 Cs1 2_665 . . 7_578 129.8(6) ?
C5 C4 C6 Br2 2_665 . . . -179.9(5) ?
C5 C4 C6 C5 2_665 . . . 0.1(9) ?
C6 Br2 Cs1 Br1 . . . 3_645 129.5(2) ?
C6 Br2 Cs1 Br1 . . . . -0.9(2) ?
C6 Br2 Cs1 Br2 . . . 8_758 -21.8(2) ?
C6 Br2 Cs1 O1 . . . . -148.3(6) ?
C6 Br2 Cs1 O2 . . . 4_565 72.3(2) ?
C6 Br2 Cs1 O3 . . . 8_758 -63.0(2) ?
C6 Br2 Cs1 O6 . . . 1_554 -86.8(2) ?
C6 Br2 Cs1 O6 . . . . 92.2(2) ?
C6 Br2 Cs1 O7 . . . . -171.7(4) ?
C6 C4 O3 Cs1 . . . 7_578 -50.7(10) ?
PLAT113_ALERT_2_A PROBLEM: ADDSYM Suggests Pseudo/New Space-group. Cmmm
;
RESPONSE:
The correct symmetry is P 42/n. However, there are additional
reflection conditions (hhl: h+l=2n) which are caused by
pseudo-glide planes. An alternative unit cell with symmetry
P 42/mnm can be chosen, however, it yields an inferior structure
(R>13 %) and unrealistic geometry.
PLAT417_ALERT_2_A
PROBLEM: Short Inter D-H..H-D   1.36 Ang.
;
Possible RESPONSE:
Hydrogen bromanilate anions are with a half of disordered, a
hydrogen atom bound to O2 and O4 oxygen. every end
